data_2000126
loop_
_publ_author_name
'Vidal, L.'
'Gramlich, V.'
'Patarin, J.'
'Gabelica, Z.'

_publ_section_title
;
 Synthesis and structure of Mu-4, the new layered aluminophosphate
 [(C~2~H~5~)~2~NH~2~]~4~[Al~8~P~10~O~40~H~2~] &#x00B7; [H~2~O]~2.5~
;
_journal_coden_ASTM EJSCE5
_journal_issue 8-9
_journal_name_full
;
 European Journal of Solid State and Inorganic Chemistry
;
_journal_page_first 545
_journal_page_last 563
_journal_paper_doi 10.1016/S0992-4361(99)80018-6
_journal_volume 35
_journal_year 1998
_chemical_formula_sum 'C8 H27.5 Al4 N2 O21.25 P5'
_space_group_IT_number 2
_symmetry_cell_setting triclinic
_symmetry_Int_Tables_number 2
_symmetry_space_group_name_Hall '-P 1'
_symmetry_space_group_name_H-M 'P -1'
_cell_angle_alpha 86.66(5)
_cell_angle_beta 82.20(4)
_cell_angle_gamma 89.28(5)
_cell_formula_units_Z 2
_cell_length_a 8.632(4)
_cell_length_b 9.267(7)
_cell_length_c 17.461(10)
_cell_volume 1381.464
_diffrn_ambient_temperature ?
_exptl_crystal_density_diffrn 1.814
_refine_ls_R_factor_gt 0.0456
_refine_ls_wR_factor_gt 0.0456
_cod_database_code 2000126

loop_
_symmetry_equiv_pos_site_id
_symmetry_equiv_pos_as_xyz
1 x,y,z
2 -x,-y,-z

loop_
_atom_site_label
_atom_site_type_symbol
_atom_site_fract_x
_atom_site_fract_y
_atom_site_fract_z
P1 P 0.0307(2) 0.1926(1) 0.3217(1)
P2 P -0.3519(2) 0.2328(1) 0.1669(1)
P3 P 0.1094(2) 0.0192(1) 0.0840(1)
P4 P -0.0715(2) 0.5175(1) -0.1094(1)
P5 P -0.2290(2) 0.7170(2) 0.3387(1)
Al1 Al -0.1503(2) -0.0153(2) 0.2278(1)
Al2 Al -0.1629(2) 0.4436(2) 0.2563(1)
Al3 Al 0.2744(2) 0.2381(2) 0.1727(1)
Al4 Al -0.1098(2) 0.2520(2) 0.0146(1)
O1 O -0.0483(5) 0.0646(4) 0.2917(2)
O2 O -0.3092(5) 0.0893(4) 0.2059(2)
O3 O -0.2954(5) 0.3551(4) 0.2101(2)
O4 O -0.0767(5) 0.3230(4) 0.3178(2)
O5 O 0.1825(4) 0.2256(4) 0.2670(2)
O6 O 0.2342(4) 0.0841(4) 0.1269(2)
O7 O -0.0262(5) -0.0365(4) 0.1437(2)
O8 O 0.0519(4) 0.1363(4) 0.0306(2)
O9 O -0.2850(4) 0.2420(4) 0.0826(2)
O10 O -0.5281(4) 0.2436(4) 0.1746(2)
O11 O -0.2697(4) 0.5699(4) 0.3097(2)
O12 O -0.2281(5) -0.1750(4) 0.2684(2)
O13 O -0.1288(4) 0.3765(4) -0.0665(2)
O14 O -0.0198(4) 0.5201(4) 0.1871(2)
O15 O 0.2181(4) 0.3977(4) 0.1261(2)
O16 O -0.0287(4) 0.3957(4) 0.0664(2)
O17 O 0.1866(4) -0.1057(4) 0.0415(2)
O18 O -0.0578(5) 0.6966(4) 0.3551(3)
O19 O -0.3379(5) 0.7587(4) 0.4061(2)
O20 O 0.0652(5) 0.1583(4) 0.4019(2)
O21 O 0.0682(5) -0.1416(4) 0.4445(2)
O22 O 0.50000 0.00000 0.00000
N1 N 0.6164(10) 0.2513(10) 0.8558(5)
N2 N 0.3451(7) 0.2629(7) 0.4395(3)
C1 C 0.4656(19) 0.2966(30) 0.8792(21)
C2 C 0.3860(22) 0.3331(21) 0.9351(9)
C3 C 0.6873(29) 0.2643(16) 0.7720(9)
C4 C 0.6615(15) 0.1740(15) 0.7212(8)
C5 C 0.4658(11) 0.1511(12) 0.4057(5)
C6 C 0.6112(13) 0.1585(13) 0.4367(7)
C7 C 0.3789(14) 0.4139(11) 0.4117(6)
C8 C 0.2459(16) 0.5056(11) 0.4446(7)
H1 H -0.0323(5) 0.7561(4) 0.3991(3)
H2 H 0.0319(5) -0.1499(4) 0.4997(2)
H3 H 0.0756(5) -0.0450(4) 0.4211(2)
H4 H 0.42640 0.03600 -0.03690
H5 H 0.6202(10) 0.3065(10) 0.8783(5)
H6 H 0.4035(19) 0.2325(30) 0.8547(21)
H7 H 0.2853(22) 0.3616(21) 0.9218(9)
H8 H 0.7954(29) 0.2905(16) 0.7686(9)
H9 H 0.7180(15) 0.2015(15) 0.6714(8)
H10 H 0.4848(11) 0.1676(12) 0.35040
H11 H 0.6820(13) 0.0872(13) 0.4141(7)
H12 H 0.3916(14) 0.4227(11) 0.3562(6)
H13 H 0.2661(16) 0.6046(11) 0.4274(7)
H14 H 0.6318(10) 0.1593(10) 0.8728(5)
H15 H 0.4640(19) 0.3868(30) 0.8493(21)
H16 H 0.3744(22) 0.2520(21) 0.9722(9)
H17 H 0.6349(29) 0.3495(16) 0.7545(9)
H18 H 0.6927(15) 0.0784(15) 0.7373(8)
H19 H 0.4230(11) 0.0559(12) 0.4168(5)
H20 H 0.5933(13) 0.1400(13) 0.4919(7)
H21 H 0.4741(14) 0.4442(11) 0.4287(6)
H22 H 0.1514(16) 0.4749(11) 0.4272(7)
H23 H 0.3401(7) 0.2563(7) 0.4914(3)
H24 H 0.4318(22) 0.4122(21) 0.9570(9)
H25 H 0.5514(15) 0.1754(15) 0.7180(8)
H26 H 0.2345(16) 0.4964(11) 0.5001(7)
H27 H 0.2505(7) 0.2395(7) 0.4278(3)
H28 H 0.6557(13) 0.2529(13) 0.4248(7)
O14A* O 0.0198(4) 0.4799(4) -0.1871(2)
O15A* O -0.2181(4) 0.6023(4) -0.1261(2)
O16A* O 0.0287(4) 0.6043(4) -0.0664(2)
O12* O -0.2281(5) 0.8250(4) 0.2684(2)
O10* O 0.4719(4) 0.2436(4) 0.1746(2)
O17A O -0.1866(4) 0.1057(4) -0.0415(2)
Al3* Al -0.7256(2) 0.2381(2) 0.1727(1)
P5* P -0.2290(2) -0.2830(2) 0.3387(1)
P4A* P 0.0715(2) 0.4825(1) 0.1094(1)
Al4A Al 0.1098(2) -0.2520(2) -0.0146(1)
H4A* H 0.57360 -0.03600 0.03690

loop_
_atom_type_symbol
_atom_type_radius_bond
C 0.68
H 0.23
Al 1.35
N 0.68
O 0.68
P 1.05
